data_7208978
loop_
_publ_author_name
'Tsue, Hirohito'
'Ono, Kohei'
'Tokita, Satoshi'
'Takahashi, Hiroki'
'Tamura, Rui'

_publ_section_title
;
 Solid--gas sorption behavior of a new polymorph of azacalix[5]arene
 pentamethyl ether as controlled by crystal architecture
;
_journal_issue 8
_journal_name_full CrystEngComm
_journal_page_first 1536
_journal_paper_doi 10.1039/c2ce26339d
_journal_volume 15
_journal_year 2013
_chemical_formula_moiety 'C67 H87 N5 O5 '
_chemical_formula_sum 'C67 H87 N5 O5'
_chemical_formula_weight 1042.45
_space_group_IT_number 61
_symmetry_cell_setting orthorhombic
_symmetry_Int_Tables_number 61
_symmetry_space_group_name_Hall '-P 2ac 2ab'
_symmetry_space_group_name_H-M 'P b c a'
_audit_creation_date 2009-03-11
_audit_creation_method 'by CrystalStructure 3.8'
_cell_angle_alpha 90.0000
_cell_angle_beta 90.0000
_cell_angle_gamma 90.0000
_cell_formula_units_Z 8
_cell_length_a 13.2467(3)
_cell_length_b 28.8514(8)
_cell_length_c 32.3635(8)
_cell_measurement_reflns_used 21944
_cell_measurement_temperature 133.1
_cell_measurement_theta_max 27.5
_cell_measurement_theta_min 3.0
_cell_volume 12368.9(5)
_computing_cell_refinement PROCESS-AUTO
_computing_data_collection PROCESS-AUTO
_computing_data_reduction CrystalStructure
_computing_publication_material 'CrystalStructure 3.8'
_computing_structure_refinement SHELXL
_computing_structure_solution SHELXS97
_diffrn_ambient_temperature 133.1
_diffrn_detector_area_resol_mean 10.00
_diffrn_measured_fraction_theta_full 0.999
_diffrn_measured_fraction_theta_max 0.999
_diffrn_measurement_device_type 'Rigaku RAXIS-RAPID'
_diffrn_measurement_method \w
_diffrn_radiation_type 'Mo K\a'
_diffrn_radiation_wavelength 0.71075
_diffrn_reflns_av_R_equivalents 0.075
_diffrn_reflns_limit_h_max 16
_diffrn_reflns_limit_h_min -17
_diffrn_reflns_limit_k_max 37
_diffrn_reflns_limit_k_min -37
_diffrn_reflns_limit_l_max 42
_diffrn_reflns_limit_l_min -42
_diffrn_reflns_number 115827
_diffrn_reflns_theta_full 27.49
_diffrn_reflns_theta_max 27.49
_exptl_absorpt_coefficient_mu 0.070
_exptl_absorpt_correction_T_max 0.986
_exptl_absorpt_correction_T_min 0.966
_exptl_absorpt_correction_type none
_exptl_crystal_colour colorless
_exptl_crystal_density_diffrn 1.120
_exptl_crystal_density_method 'not measured'
_exptl_crystal_description prism
_exptl_crystal_F_000 4512.00
_exptl_crystal_size_max 0.50
_exptl_crystal_size_mid 0.50
_exptl_crystal_size_min 0.20
_refine_diff_density_max 0.98
_refine_diff_density_min -0.47
_refine_ls_extinction_method none
_refine_ls_goodness_of_fit_ref 1.038
_refine_ls_hydrogen_treatment refall
_refine_ls_number_parameters 715
_refine_ls_number_reflns 14167
_refine_ls_R_factor_gt 0.0880
_refine_ls_shift/su_max 0.0030
_refine_ls_structure_factor_coef Fsqd
_refine_ls_weighting_details 'w = 1/[\s^2^(Fo^2^)+(0.1205P)^2^+19.3060P] where P=(Fo^2^+2Fc^2^)/3'
_refine_ls_weighting_scheme calc
_refine_ls_wR_factor_ref 0.2478
_reflns_number_gt 10553
_reflns_number_total 14167
_reflns_threshold_expression F^2^>2.0\s(F^2^)
_cod_data_source_file c2ce26339d.txt
_cod_data_source_block AC5_PhH
_cod_original_formula_sum 'C67 H87 N5 O5 '
_cod_database_code 7208978

loop_
_symmetry_equiv_pos_site_id
_symmetry_equiv_pos_as_xyz
1 +X,+Y,+Z
2 1/2-X,1/2+Y,+Z
3 +X,1/2-Y,1/2+Z
4 1/2-X,-Y,1/2+Z
5 -X,-Y,-Z
6 1/2+X,1/2-Y,-Z
7 -X,1/2+Y,1/2-Z
8 1/2+X,+Y,1/2-Z

loop_
_atom_site_label
_atom_site_type_symbol
_atom_site_fract_x
_atom_site_fract_y
_atom_site_fract_z
_atom_site_U_iso_or_equiv
_atom_site_adp_type
_atom_site_occupancy
_atom_site_symmetry_multiplicity
_atom_site_calc_flag
_atom_site_refinement_flags
O(1) O 0.66814(13) 0.27590(6) 0.13554(6) 0.0222(3) Uani 1.00 1 d .
O(2) O 0.54650(14) 0.29150(6) 0.23287(6) 0.0233(4) Uani 1.00 1 d .
O(3) O 0.35869(14) 0.31245(6) 0.17901(6) 0.0226(3) Uani 1.00 1 d .
O(4) O 0.36607(14) 0.26157(6) 0.06890(6) 0.0229(3) Uani 1.00 1 d .
O(5) O 0.59476(15) 0.21010(7) 0.05725(6) 0.0259(4) Uani 1.00 1 d .
N(1) N 0.67023(17) 0.34760(8) 0.19100(7) 0.0211(4) Uani 1.00 1 d .
N(2) N 0.36193(18) 0.32308(8) 0.26677(7) 0.0228(4) Uani 1.00 1 d .
N(3) N 0.31791(18) 0.23297(8) 0.14324(7) 0.0238(4) Uani 1.00 1 d .
N(4) N 0.42366(19) 0.19887(8) 0.00419(7) 0.0245(4) Uani 1.00 1 d .
N(5) N 0.71394(17) 0.28632(8) 0.05295(7) 0.0226(4) Uani 1.00 1 d .
C(1) C 0.71429(19) 0.32616(9) 0.07944(8) 0.0207(5) Uani 1.00 1 d .
C(2) C 0.7398(2) 0.37000(10) 0.06568(8) 0.0241(5) Uani 1.00 1 d .
C(3) C 0.7410(2) 0.40813(9) 0.09248(8) 0.0243(5) Uani 1.00 1 d .
C(4) C 0.7185(2) 0.40072(9) 0.13402(8) 0.0232(5) Uani 1.00 1 d .
C(5) C 0.69221(18) 0.35718(9) 0.14869(8) 0.0207(5) Uani 1.00 1 d .
C(6) C 0.58641(19) 0.36829(9) 0.21195(7) 0.0202(5) Uani 1.00 1 d .
C(7) C 0.5665(2) 0.41566(9) 0.21284(8) 0.0246(5) Uani 1.00 1 d .
C(8) C 0.4806(2) 0.43285(9) 0.23253(8) 0.0260(5) Uani 1.00 1 d .
C(9) C 0.4141(2) 0.40150(9) 0.25031(8) 0.0252(5) Uani 1.00 1 d .
C(10) C 0.4322(2) 0.35397(9) 0.24991(8) 0.0215(5) Uani 1.00 1 d .
C(11) C 0.33426(19) 0.28083(9) 0.24742(8) 0.0203(5) Uani 1.00 1 d .
C(12) C 0.30549(19) 0.24307(9) 0.27187(8) 0.0227(5) Uani 1.00 1 d .
C(13) C 0.2782(2) 0.20114(9) 0.25427(8) 0.0234(5) Uani 1.00 1 d .
C(14) C 0.2824(2) 0.19635(9) 0.21117(8) 0.0239(5) Uani 1.00 1 d .
C(15) C 0.31296(19) 0.23290(9) 0.18637(8) 0.0218(5) Uani 1.00 1 d .
C(16) C 0.34374(19) 0.19840(9) 0.11509(8) 0.0214(5) Uani 1.00 1 d .
C(17) C 0.3501(2) 0.15111(9) 0.12343(8) 0.0236(5) Uani 1.00 1 d .
C(18) C 0.3740(2) 0.11936(9) 0.09220(8) 0.0236(5) Uani 1.00 1 d .
C(19) C 0.3943(2) 0.13601(9) 0.05280(8) 0.0243(5) Uani 1.00 1 d .
C(20) C 0.3928(2) 0.18321(9) 0.04431(8) 0.0219(5) Uani 1.00 1 d .
C(21) C 0.4905(2) 0.23630(9) -0.00028(8) 0.0234(5) Uani 1.00 1 d .
C(22) C 0.4771(2) 0.26813(9) -0.03200(8) 0.0241(5) Uani 1.00 1 d .
C(23) C 0.5409(2) 0.30639(9) -0.03695(8) 0.0229(5) Uani 1.00 1 d .
C(24) C 0.6181(2) 0.31307(9) -0.00846(8) 0.0229(5) Uani 1.00 1 d .
C(25) C 0.6338(2) 0.28133(9) 0.02342(8) 0.0217(5) Uani 1.00 1 d .
C(26) C 0.69096(18) 0.31982(9) 0.12133(8) 0.0201(5) Uani 1.00 1 d .
C(27) C 0.52275(19) 0.33783(9) 0.23312(8) 0.0209(5) Uani 1.00 1 d .
C(28) C 0.33437(19) 0.27583(9) 0.20475(8) 0.0197(5) Uani 1.00 1 d .
C(29) C 0.3650(2) 0.21426(9) 0.07512(8) 0.0213(5) Uani 1.00 1 d .
C(30) C 0.5739(2) 0.24187(9) 0.02592(8) 0.0226(5) Uani 1.00 1 d .
C(31) C 0.7693(2) 0.45601(10) 0.07571(9) 0.0273(5) Uani 1.00 1 d .
C(32) C 0.8795(2) 0.45495(12) 0.06085(11) 0.0381(7) Uani 1.00 1 d .
C(33) C 0.7571(3) 0.49424(11) 0.10796(11) 0.0427(8) Uani 1.00 1 d .
C(34) C 0.7010(2) 0.46784(12) 0.03867(11) 0.0409(7) Uani 1.00 1 d .
C(35) C 0.5602(2) 0.26678(10) 0.13534(9) 0.0266(5) Uani 1.00 1 d .
C(36) C 0.4575(2) 0.48510(10) 0.23438(10) 0.0368(7) Uani 1.00 1 d .
C(37) C 0.5293(4) 0.51343(13) 0.20729(17) 0.0722(13) Uani 1.00 1 d .
C(38) C 0.4577(5) 0.50099(15) 0.27803(15) 0.095(2) Uani 1.00 1 d .
C(39) C 0.3506(3) 0.49335(15) 0.21552(16) 0.0643(11) Uani 1.00 1 d .
C(40) C 0.5637(2) 0.27221(10) 0.27370(9) 0.0289(6) Uani 1.00 1 d .
C(41) C 0.2423(2) 0.15960(10) 0.28050(9) 0.0346(6) Uani 1.00 1 d .
C(42) C 0.2565(3) 0.16783(13) 0.32638(11) 0.0555(10) Uani 1.00 1 d .
C(43) C 0.1280(3) 0.15229(18) 0.27293(16) 0.0731(14) Uani 1.00 1 d .
C(44) C 0.2966(4) 0.11610(13) 0.26788(15) 0.0802(17) Uani 1.00 1 d .
C(45) C 0.2760(2) 0.34390(10) 0.17252(10) 0.0307(6) Uani 1.00 1 d .
C(46) C 0.3855(2) 0.06780(9) 0.10287(9) 0.0289(6) Uani 1.00 1 d .
C(47) C 0.4913(3) 0.06013(14) 0.11995(15) 0.0591(11) Uani 1.00 1 d .
C(48) C 0.3710(4) 0.03727(12) 0.06517(12) 0.0669(13) Uani 1.00 1 d .
C(49) C 0.3090(3) 0.05301(12) 0.13563(15) 0.0614(12) Uani 1.00 1 d .
C(50) C 0.2798(2) 0.27912(11) 0.04772(11) 0.0377(7) Uani 1.00 1 d .
C(51) C 0.5247(2) 0.33900(10) -0.07402(9) 0.0285(6) Uani 1.00 1 d .
C(52) C 0.5892(2) 0.38264(12) -0.07059(11) 0.0411(7) Uani 1.00 1 d .
C(53) C 0.5533(2) 0.31285(13) -0.11396(9) 0.0406(7) Uani 1.00 1 d .
C(54) C 0.4134(2) 0.35384(12) -0.07658(10) 0.0352(6) Uani 1.00 1 d .
C(55) C 0.6386(2) 0.16750(10) 0.04285(10) 0.0334(6) Uani 1.00 1 d .
C(56) C 0.4374(2) 0.39237(13) 0.04267(12) 0.0476(8) Uani 1.00 1 d .
C(57) C 0.4122(3) 0.43457(14) 0.02607(11) 0.0483(8) Uani 1.00 1 d .
C(58) C 0.4042(3) 0.47325(14) 0.05084(12) 0.0494(9) Uani 1.00 1 d .
C(59) C 0.4209(3) 0.46938(14) 0.09271(11) 0.0486(8) Uani 1.00 1 d .
C(60) C 0.4465(2) 0.42698(14) 0.10958(11) 0.0478(8) Uani 1.00 1 d .
C(61) C 0.4545(2) 0.38879(13) 0.08464(12) 0.0473(8) Uani 1.00 1 d .
C(62) C 0.1298(3) 0.41558(13) 0.1228(2) 0.0786(18) Uani 1.00 1 d .
C(63) C 0.1346(3) 0.39283(18) 0.08323(15) 0.0666(14) Uani 1.00 1 d .
C(64) C 0.0678(3) 0.35799(16) 0.07605(13) 0.0584(11) Uani 1.00 1 d .
C(65) C 0.0006(3) 0.34587(16) 0.10390(16) 0.0644(12) Uani 1.00 1 d .
C(66) C -0.0054(3) 0.3661(2) 0.14014(15) 0.0676(13) Uani 1.00 1 d .
C(67) C 0.0562(4) 0.39999(18) 0.15021(13) 0.0676(14) Uani 1.00 1 d .
H(1) H 0.7569 0.3744 0.0374 0.029 Uiso 1.00 1 c R
H(2) H 0.7212 0.4261 0.1527 0.028 Uiso 1.00 1 c R
H(3) H 0.6119 0.4365 0.1999 0.030 Uiso 1.00 1 c R
H(4) H 0.3544 0.4128 0.2631 0.030 Uiso 1.00 1 c R
H(5) H 0.3047 0.2462 0.3011 0.027 Uiso 1.00 1 c R
H(6) H 0.2642 0.1677 0.1988 0.029 Uiso 1.00 1 c R
H(7) H 0.3380 0.1403 0.1507 0.028 Uiso 1.00 1 c R
H(8) H 0.4095 0.1147 0.0313 0.029 Uiso 1.00 1 c R
H(9) H 0.4230 0.2638 -0.0509 0.029 Uiso 1.00 1 c R
H(10) H 0.6605 0.3395 -0.0107 0.028 Uiso 1.00 1 c R
H(11) H 0.9243 0.4635 0.0837 0.046 Uiso 1.00 1 c R
H(12) H 0.8882 0.4770 0.0381 0.046 Uiso 1.00 1 c R
H(13) H 0.8963 0.4237 0.0513 0.046 Uiso 1.00 1 c R
H(14) H 0.6886 0.5069 0.1064 0.051 Uiso 1.00 1 c R
H(15) H 0.8062 0.5189 0.1026 0.051 Uiso 1.00 1 c R
H(16) H 0.7688 0.4814 0.1356 0.051 Uiso 1.00 1 c R
H(17) H 0.7326 0.4568 0.0131 0.049 Uiso 1.00 1 c R
H(18) H 0.6915 0.5015 0.0372 0.049 Uiso 1.00 1 c R
H(19) H 0.6353 0.4527 0.0422 0.049 Uiso 1.00 1 c R
H(20) H 0.5311 0.2762 0.1619 0.032 Uiso 1.00 1 c R
H(21) H 0.5485 0.2336 0.1310 0.032 Uiso 1.00 1 c R
H(22) H 0.5283 0.2844 0.1130 0.032 Uiso 1.00 1 c R
H(23) H 0.5885 0.5225 0.2235 0.087 Uiso 1.00 1 c R
H(24) H 0.4945 0.5412 0.1973 0.087 Uiso 1.00 1 c R
H(25) H 0.5509 0.4946 0.1837 0.087 Uiso 1.00 1 c R
H(26) H 0.3895 0.4982 0.2895 0.114 Uiso 1.00 1 c R
H(27) H 0.4794 0.5334 0.2792 0.114 Uiso 1.00 1 c R
H(28) H 0.5043 0.4818 0.2942 0.114 Uiso 1.00 1 c R
H(29) H 0.3568 0.4988 0.1857 0.077 Uiso 1.00 1 c R
H(30) H 0.3195 0.5204 0.2286 0.077 Uiso 1.00 1 c R
H(31) H 0.3084 0.4660 0.2203 0.077 Uiso 1.00 1 c R
H(32) H 0.6353 0.2751 0.2808 0.035 Uiso 1.00 1 c R
H(33) H 0.5444 0.2394 0.2738 0.035 Uiso 1.00 1 c R
H(34) H 0.5229 0.2891 0.2940 0.035 Uiso 1.00 1 c R
H(35) H 0.3235 0.1570 0.3348 0.067 Uiso 1.00 1 c R
H(36) H 0.2047 0.1508 0.3418 0.067 Uiso 1.00 1 c R
H(37) H 0.2503 0.2010 0.3323 0.067 Uiso 1.00 1 c R
H(38) H 0.0893 0.1705 0.2930 0.088 Uiso 1.00 1 c R
H(39) H 0.1115 0.1194 0.2761 0.088 Uiso 1.00 1 c R
H(40) H 0.1108 0.1624 0.2449 0.088 Uiso 1.00 1 c R
H(41) H 0.2584 0.1005 0.2460 0.096 Uiso 1.00 1 c R
H(42) H 0.3029 0.0955 0.2918 0.096 Uiso 1.00 1 c R
H(43) H 0.3640 0.1240 0.2576 0.096 Uiso 1.00 1 c R
H(44) H 0.2367 0.3338 0.1485 0.037 Uiso 1.00 1 c R
H(45) H 0.3024 0.3751 0.1675 0.037 Uiso 1.00 1 c R
H(46) H 0.2327 0.3442 0.1971 0.037 Uiso 1.00 1 c R
H(47) H 0.5375 0.0529 0.0972 0.071 Uiso 1.00 1 c R
H(48) H 0.4902 0.0342 0.1396 0.071 Uiso 1.00 1 c R
H(49) H 0.5141 0.0883 0.1341 0.071 Uiso 1.00 1 c R
H(50) H 0.2997 0.0288 0.0626 0.080 Uiso 1.00 1 c R
H(51) H 0.4118 0.0091 0.0681 0.080 Uiso 1.00 1 c R
H(52) H 0.3924 0.0541 0.0404 0.080 Uiso 1.00 1 c R
H(53) H 0.3383 0.0573 0.1632 0.074 Uiso 1.00 1 c R
H(54) H 0.2918 0.0203 0.1317 0.074 Uiso 1.00 1 c R
H(55) H 0.2480 0.0720 0.1331 0.074 Uiso 1.00 1 c R
H(56) H 0.2925 0.2788 0.0179 0.045 Uiso 1.00 1 c R
H(57) H 0.2664 0.3109 0.0568 0.045 Uiso 1.00 1 c R
H(58) H 0.2211 0.2596 0.0539 0.045 Uiso 1.00 1 c R
H(59) H 0.5513 0.4067 -0.0559 0.049 Uiso 1.00 1 c R
H(60) H 0.6064 0.3937 -0.0983 0.049 Uiso 1.00 1 c R
H(61) H 0.6513 0.3755 -0.0554 0.049 Uiso 1.00 1 c R
H(62) H 0.6249 0.3178 -0.1200 0.049 Uiso 1.00 1 c R
H(63) H 0.5124 0.3245 -0.1370 0.049 Uiso 1.00 1 c R
H(64) H 0.5405 0.2797 -0.1103 0.049 Uiso 1.00 1 c R
H(65) H 0.3761 0.3317 -0.0938 0.042 Uiso 1.00 1 c R
H(66) H 0.4089 0.3848 -0.0888 0.042 Uiso 1.00 1 c R
H(67) H 0.3842 0.3544 -0.0488 0.042 Uiso 1.00 1 c R
H(68) H 0.5848 0.1452 0.0367 0.040 Uiso 1.00 1 c R
H(69) H 0.6829 0.1548 0.0643 0.040 Uiso 1.00 1 c R
H(70) H 0.6779 0.1735 0.0178 0.040 Uiso 1.00 1 c R
H(71) H 0.666(2) 0.3182(12) 0.1947(10) 0.030(8) Uiso 1.00 1 d .
H(72) H 0.314(2) 0.3376(12) 0.2793(11) 0.039(9) Uiso 1.00 1 d .
H(73) H 0.329(2) 0.2625(12) 0.1342(10) 0.032(8) Uiso 1.00 1 d .
H(74) H 0.377(2) 0.1983(12) -0.0145(11) 0.039(9) Uiso 1.00 1 d .
H(75) H 0.716(2) 0.2635(12) 0.0701(10) 0.034(9) Uiso 1.00 1 d .
H(76) H 0.4431 0.3658 0.0254 0.057 Uiso 1.00 1 c R
H(77) H 0.4002 0.4371 -0.0028 0.058 Uiso 1.00 1 c R
H(78) H 0.3873 0.5024 0.0391 0.059 Uiso 1.00 1 c R
H(79) H 0.4149 0.4959 0.1100 0.058 Uiso 1.00 1 c R
H(80) H 0.4585 0.4243 0.1384 0.057 Uiso 1.00 1 c R
H(81) H 0.4719 0.3597 0.0963 0.057 Uiso 1.00 1 c R
H(82) H 0.1747 0.4400 0.1299 0.094 Uiso 1.00 1 c R
H(83) H 0.1825 0.4018 0.0629 0.080 Uiso 1.00 1 c R
H(84) H 0.0698 0.3421 0.0504 0.070 Uiso 1.00 1 c R
H(85) H -0.0453 0.3216 0.0976 0.077 Uiso 1.00 1 c R
H(86) H -0.0549 0.3561 0.1594 0.081 Uiso 1.00 1 c R
H(87) H 0.0504 0.4141 0.1766 0.081 Uiso 1.00 1 c R

loop_
_atom_site_aniso_label
_atom_site_aniso_U_11
_atom_site_aniso_U_22
_atom_site_aniso_U_33
_atom_site_aniso_U_12
_atom_site_aniso_U_13
_atom_site_aniso_U_23
O(1) 0.0214(8) 0.0215(9) 0.0238(9) -0.0019(7) -0.0004(7) 0.0036(7)
O(2) 0.0275(9) 0.0193(9) 0.0230(9) 0.0022(7) 0.0029(7) 0.0005(7)
O(3) 0.0255(9) 0.0196(8) 0.0227(9) -0.0011(7) 0.0018(7) 0.0014(7)
O(4) 0.0286(9) 0.0184(8) 0.0216(9) -0.0026(7) -0.0022(7) 0.0000(7)
O(5) 0.0325(10) 0.0239(9) 0.0214(9) -0.0014(7) -0.0007(7) 0.0028(7)
N(1) 0.0221(10) 0.0223(11) 0.0190(10) -0.0004(8) -0.0002(8) 0.0024(8)
N(2) 0.0224(11) 0.0238(11) 0.0223(10) -0.0012(8) 0.0040(8) -0.0066(9)
N(3) 0.0340(12) 0.0168(10) 0.0206(11) -0.0003(9) 0.0010(9) -0.0006(8)
N(4) 0.0312(12) 0.0253(11) 0.0171(10) -0.0068(9) 0.0001(9) -0.0023(8)
N(5) 0.0251(11) 0.0238(11) 0.0188(10) -0.0014(9) -0.0013(8) 0.0021(9)
C(1) 0.0183(11) 0.0256(13) 0.0183(11) -0.0012(9) -0.0012(9) -0.0014(9)
C(2) 0.0216(12) 0.0316(14) 0.0190(12) -0.0042(10) 0.0003(9) 0.0027(10)
C(3) 0.0210(12) 0.0261(13) 0.0257(13) -0.0032(10) -0.0007(10) 0.0037(10)
C(4) 0.0227(12) 0.0244(13) 0.0226(12) -0.0024(10) -0.0020(9) -0.0013(10)
C(5) 0.0163(11) 0.0272(13) 0.0185(11) -0.0006(9) -0.0005(9) 0.0020(10)
C(6) 0.0209(12) 0.0243(12) 0.0154(11) -0.0012(9) -0.0032(9) -0.0011(9)
C(7) 0.0291(14) 0.0216(12) 0.0233(12) -0.0026(10) -0.0019(10) 0.0003(10)
C(8) 0.0319(14) 0.0203(12) 0.0257(13) 0.0015(10) -0.0030(11) -0.0030(10)
C(9) 0.0260(13) 0.0245(13) 0.0250(13) 0.0026(10) -0.0006(10) -0.0045(10)
C(10) 0.0246(12) 0.0220(12) 0.0177(11) -0.0025(10) -0.0005(9) -0.0050(10)
C(11) 0.0182(11) 0.0209(12) 0.0217(12) 0.0010(9) 0.0019(9) -0.0022(10)
C(12) 0.0218(12) 0.0272(13) 0.0190(12) 0.0016(10) 0.0016(9) -0.0012(10)
C(13) 0.0261(13) 0.0207(12) 0.0234(12) 0.0017(10) 0.0017(10) 0.0027(10)
C(14) 0.0275(13) 0.0191(12) 0.0251(13) 0.0000(10) 0.0028(10) -0.0027(10)
C(15) 0.0225(12) 0.0242(13) 0.0187(12) 0.0017(10) -0.0002(9) -0.0012(9)
C(16) 0.0206(12) 0.0223(12) 0.0214(12) -0.0011(9) -0.0012(9) -0.0023(9)
C(17) 0.0269(13) 0.0238(13) 0.0203(12) 0.0012(10) 0.0003(10) 0.0024(10)
C(18) 0.0246(13) 0.0199(12) 0.0265(13) 0.0015(10) -0.0021(10) 0.0006(10)
C(19) 0.0256(13) 0.0228(13) 0.0247(13) -0.0025(10) 0.0003(10) -0.0059(10)
C(20) 0.0233(12) 0.0245(13) 0.0179(11) -0.0037(10) -0.0006(9) -0.0015(9)
C(21) 0.0280(13) 0.0234(12) 0.0189(12) -0.0012(10) 0.0040(10) -0.0034(10)
C(22) 0.0256(13) 0.0276(13) 0.0192(12) -0.0015(10) -0.0015(10) -0.0012(10)
C(23) 0.0250(13) 0.0245(13) 0.0193(12) 0.0027(10) 0.0013(10) 0.0015(10)
C(24) 0.0227(12) 0.0229(12) 0.0232(12) -0.0008(10) 0.0025(10) 0.0001(10)
C(25) 0.0225(12) 0.0245(12) 0.0182(11) 0.0021(10) 0.0019(9) -0.0042(9)
C(26) 0.0137(11) 0.0237(12) 0.0229(12) -0.0013(9) -0.0007(9) 0.0036(10)
C(27) 0.0220(12) 0.0206(12) 0.0199(12) 0.0001(9) -0.0023(9) -0.0028(9)
C(28) 0.0179(11) 0.0186(11) 0.0225(12) 0.0000(9) -0.0000(9) 0.0015(9)
C(29) 0.0220(12) 0.0192(12) 0.0228(12) -0.0019(9) -0.0029(9) 0.0002(9)
C(30) 0.0275(13) 0.0232(12) 0.0171(11) 0.0013(10) 0.0011(9) 0.0003(9)
C(31) 0.0310(14) 0.0250(13) 0.0260(13) -0.0049(11) -0.0015(11) 0.0027(11)
C(32) 0.0376(17) 0.0349(16) 0.0418(17) -0.0116(13) 0.0034(13) 0.0091(13)
C(33) 0.061(2) 0.0269(15) 0.0398(18) -0.0082(14) 0.0078(16) 0.0027(13)
C(34) 0.0433(18) 0.0375(17) 0.0419(18) -0.0036(14) -0.0101(14) 0.0135(14)
C(35) 0.0229(13) 0.0303(14) 0.0266(13) -0.0063(10) -0.0003(10) -0.0013(11)
C(36) 0.0496(18) 0.0200(13) 0.0408(17) 0.0055(12) 0.0037(14) -0.0016(12)
C(37) 0.096(3) 0.0236(18) 0.097(3) -0.000(2) 0.019(2) 0.007(2)
C(38) 0.203(6) 0.031(2) 0.052(2) 0.031(3) -0.013(3) -0.0158(19)
C(39) 0.072(2) 0.043(2) 0.077(3) 0.022(2) -0.004(2) 0.006(2)
C(40) 0.0269(14) 0.0307(14) 0.0292(14) 0.0046(11) 0.0012(11) 0.0065(11)
C(41) 0.0505(18) 0.0249(14) 0.0284(14) -0.0050(13) 0.0078(13) 0.0034(11)
C(42) 0.093(3) 0.0377(19) 0.0357(18) -0.0091(19) 0.0050(19) 0.0125(15)
C(43) 0.067(2) 0.082(3) 0.071(2) -0.034(2) 0.002(2) 0.034(2)
C(44) 0.149(5) 0.0286(19) 0.063(2) 0.017(2) 0.045(3) 0.0147(18)
C(45) 0.0335(15) 0.0243(14) 0.0343(15) 0.0041(11) -0.0027(12) 0.0051(11)
C(46) 0.0409(16) 0.0176(12) 0.0283(14) 0.0043(11) -0.0001(12) 0.0024(10)
C(47) 0.053(2) 0.039(2) 0.085(3) 0.0128(17) -0.017(2) 0.018(2)
C(48) 0.137(4) 0.0191(16) 0.045(2) 0.001(2) -0.023(2) -0.0008(14)
C(49) 0.079(2) 0.0236(16) 0.081(2) 0.0062(17) 0.038(2) 0.0181(17)
C(50) 0.0399(17) 0.0268(15) 0.0465(18) 0.0010(13) -0.0166(14) 0.0019(13)
C(51) 0.0291(14) 0.0317(15) 0.0248(13) -0.0017(11) -0.0019(10) 0.0085(11)
C(52) 0.0412(18) 0.0386(17) 0.0435(18) -0.0084(14) -0.0092(14) 0.0206(14)
C(53) 0.0466(19) 0.053(2) 0.0221(14) 0.0051(15) 0.0039(13) 0.0095(13)
C(54) 0.0334(16) 0.0403(17) 0.0321(15) 0.0031(13) -0.0057(12) 0.0086(13)
C(55) 0.0360(16) 0.0280(14) 0.0360(16) 0.0045(12) 0.0019(12) 0.0042(12)
C(56) 0.050(2) 0.0437(19) 0.049(2) 0.0103(16) 0.0039(16) -0.0078(16)
C(57) 0.059(2) 0.055(2) 0.0305(16) 0.0149(18) -0.0068(15) -0.0004(15)
C(58) 0.059(2) 0.046(2) 0.0430(19) 0.0156(17) -0.0080(17) 0.0048(16)
C(59) 0.058(2) 0.047(2) 0.0408(19) 0.0092(17) -0.0057(16) -0.0082(16)
C(60) 0.048(2) 0.062(2) 0.0341(17) 0.0036(17) -0.0068(15) 0.0072(16)
C(61) 0.0428(19) 0.045(2) 0.054(2) 0.0118(15) -0.0004(16) 0.0143(17)
C(62) 0.074(3) 0.0190(16) 0.143(5) 0.0040(17) -0.065(3) 0.007(2)
C(63) 0.046(2) 0.082(3) 0.071(2) 0.025(2) 0.021(2) 0.046(2)
C(64) 0.071(2) 0.062(2) 0.041(2) 0.019(2) -0.0144(19) -0.0138(19)
C(65) 0.054(2) 0.058(2) 0.081(3) -0.004(2) -0.021(2) 0.013(2)
C(66) 0.052(2) 0.091(3) 0.060(2) 0.020(2) 0.008(2) 0.026(2)
C(67) 0.094(3) 0.071(3) 0.037(2) 0.049(2) -0.013(2) -0.016(2)

loop_
_atom_type_symbol
_atom_type_description
_atom_type_scat_dispersion_real
_atom_type_scat_dispersion_imag
_atom_type_scat_source
C C 0.003 0.002
;
International Tables for Crystallography
(1992, Vol. C, Tables 4.2.6.8 and 6.1.1.4)
;
H H 0.000 0.000
;
International Tables for Crystallography
(1992, Vol. C, Table 6.1.1.4)
;
O O 0.011 0.006
;
International Tables for Crystallography
(1992, Vol. C, Tables 4.2.6.8 and 6.1.1.4)
;
N N 0.006 0.003
;
International Tables for Crystallography
(1992, Vol. C, Tables 4.2.6.8 and 6.1.1.4)
;

loop_
_geom_angle_atom_site_label_1
_geom_angle_atom_site_label_2
_geom_angle_atom_site_label_3
_geom_angle
_geom_angle_publ_flag
C(26) O(1) C(35) 112.32(19) yes
C(27) O(2) C(40) 113.8(2) yes
C(28) O(3) C(45) 113.1(2) yes
C(29) O(4) C(50) 114.4(2) yes
C(30) O(5) C(55) 114.0(2) yes
C(5) N(1) C(6) 122.1(2) yes
C(10) N(2) C(11) 123.2(2) yes
C(15) N(3) C(16) 131.6(2) yes
C(20) N(4) C(21) 121.0(2) yes
C(1) N(5) C(25) 118.7(2) yes
N(5) C(1) C(2) 122.8(2) yes
N(5) C(1) C(26) 118.2(2) yes
C(2) C(1) C(26) 119.0(2) yes
C(1) C(2) C(3) 121.4(2) yes
C(2) C(3) C(4) 118.3(2) yes
C(2) C(3) C(31) 119.5(2) yes
C(4) C(3) C(31) 122.2(2) yes
C(3) C(4) C(5) 121.5(2) yes
N(1) C(5) C(4) 123.7(2) yes
N(1) C(5) C(26) 117.2(2) yes
C(4) C(5) C(26) 119.0(2) yes
N(1) C(6) C(7) 124.5(2) yes
N(1) C(6) C(27) 116.0(2) yes
C(7) C(6) C(27) 119.5(2) yes
C(6) C(7) C(8) 120.9(2) yes
C(7) C(8) C(9) 118.4(2) yes
C(7) C(8) C(36) 121.9(2) yes
C(9) C(8) C(36) 119.7(2) yes
C(8) C(9) C(10) 121.9(2) yes
N(2) C(10) C(9) 120.6(2) yes
N(2) C(10) C(27) 120.7(2) yes
C(9) C(10) C(27) 118.7(2) yes
N(2) C(11) C(12) 119.3(2) yes
N(2) C(11) C(28) 121.9(2) yes
C(12) C(11) C(28) 118.8(2) yes
C(11) C(12) C(13) 121.2(2) yes
C(12) C(13) C(14) 119.0(2) yes
C(12) C(13) C(41) 122.2(2) yes
C(14) C(13) C(41) 118.9(2) yes
C(13) C(14) C(15) 120.9(2) yes
N(3) C(15) C(14) 126.4(2) yes
N(3) C(15) C(28) 114.4(2) yes
C(14) C(15) C(28) 119.0(2) yes
N(3) C(16) C(17) 126.1(2) yes
N(3) C(16) C(29) 114.8(2) yes
C(17) C(16) C(29) 119.1(2) yes
C(16) C(17) C(18) 121.0(2) yes
C(17) C(18) C(19) 118.7(2) yes
C(17) C(18) C(46) 119.6(2) yes
C(19) C(18) C(46) 121.5(2) yes
C(18) C(19) C(20) 121.2(2) yes
N(4) C(20) C(19) 118.9(2) yes
N(4) C(20) C(29) 121.5(2) yes
C(19) C(20) C(29) 119.6(2) yes
N(4) C(21) C(22) 120.3(2) yes
N(4) C(21) C(30) 121.5(2) yes
C(22) C(21) C(30) 118.2(2) yes
C(21) C(22) C(23) 121.9(2) yes
C(22) C(23) C(24) 118.5(2) yes
C(22) C(23) C(51) 119.1(2) yes
C(24) C(23) C(51) 122.3(2) yes
C(23) C(24) C(25) 120.6(2) yes
N(5) C(25) C(24) 122.5(2) yes
N(5) C(25) C(30) 117.7(2) yes
C(24) C(25) C(30) 119.7(2) yes
O(1) C(26) C(1) 119.3(2) yes
O(1) C(26) C(5) 120.0(2) yes
C(1) C(26) C(5) 120.7(2) yes
O(2) C(27) C(6) 118.1(2) yes
O(2) C(27) C(10) 121.6(2) yes
C(6) C(27) C(10) 120.0(2) yes
O(3) C(28) C(11) 121.3(2) yes
O(3) C(28) C(15) 117.8(2) yes
C(11) C(28) C(15) 120.9(2) yes
O(4) C(29) C(16) 117.4(2) yes
O(4) C(29) C(20) 122.0(2) yes
C(16) C(29) C(20) 120.3(2) yes
O(5) C(30) C(21) 121.4(2) yes
O(5) C(30) C(25) 117.9(2) yes
C(21) C(30) C(25) 120.6(2) yes
C(3) C(31) C(32) 109.0(2) yes
C(3) C(31) C(33) 112.6(2) yes
C(3) C(31) C(34) 109.4(2) yes
C(32) C(31) C(33) 109.2(2) yes
C(32) C(31) C(34) 108.6(2) yes
C(33) C(31) C(34) 108.1(2) yes
C(8) C(36) C(37) 112.2(2) yes
C(8) C(36) C(38) 109.8(2) yes
C(8) C(36) C(39) 108.3(2) yes
C(37) C(36) C(38) 112.3(3) yes
C(37) C(36) C(39) 105.0(3) yes
C(38) C(36) C(39) 109.1(4) yes
C(13) C(41) C(42) 112.3(2) yes
C(13) C(41) C(43) 108.6(2) yes
C(13) C(41) C(44) 110.6(2) yes
C(42) C(41) C(43) 107.3(3) yes
C(42) C(41) C(44) 109.7(3) yes
C(43) C(41) C(44) 108.1(3) yes
C(18) C(46) C(47) 108.3(2) yes
C(18) C(46) C(48) 111.7(2) yes
C(18) C(46) C(49) 111.2(2) yes
C(47) C(46) C(48) 108.9(3) yes
C(47) C(46) C(49) 108.5(3) yes
C(48) C(46) C(49) 108.2(3) yes
C(23) C(51) C(52) 111.7(2) yes
C(23) C(51) C(53) 108.6(2) yes
C(23) C(51) C(54) 110.2(2) yes
C(52) C(51) C(53) 109.1(2) yes
C(52) C(51) C(54) 108.1(2) yes
C(53) C(51) C(54) 109.0(2) yes
C(57) C(56) C(61) 119.4(3) yes
C(56) C(57) C(58) 120.6(3) yes
C(57) C(58) C(59) 119.6(3) yes
C(58) C(59) C(60) 120.0(3) yes
C(59) C(60) C(61) 119.9(3) yes
C(56) C(61) C(60) 120.4(3) yes
C(63) C(62) C(67) 116.7(4) yes
C(62) C(63) C(64) 117.4(4) yes
C(63) C(64) C(65) 121.4(4) yes
C(64) C(65) C(66) 122.4(4) yes
C(65) C(66) C(67) 121.0(4) yes
C(62) C(67) C(66) 121.1(4) yes
C(5) N(1) H(71) 110(2) no
C(6) N(1) H(71) 107(2) no
C(10) N(2) H(72) 111(2) no
C(11) N(2) H(72) 116(2) no
C(15) N(3) H(73) 109(2) no
C(16) N(3) H(73) 115(2) no
C(20) N(4) H(74) 115(2) no
C(21) N(4) H(74) 113(2) no
C(1) N(5) H(75) 103(2) no
C(25) N(5) H(75) 112(2) no
C(1) C(2) H(1) 119.3 no
C(3) C(2) H(1) 119.3 no
C(3) C(4) H(2) 119.2 no
C(5) C(4) H(2) 119.2 no
C(6) C(7) H(3) 119.6 no
C(8) C(7) H(3) 119.6 no
C(8) C(9) H(4) 119.1 no
C(10) C(9) H(4) 119.1 no
C(11) C(12) H(5) 119.4 no
C(13) C(12) H(5) 119.4 no
C(13) C(14) H(6) 119.5 no
C(15) C(14) H(6) 119.6 no
C(16) C(17) H(7) 119.5 no
C(18) C(17) H(7) 119.5 no
C(18) C(19) H(8) 119.4 no
C(20) C(19) H(8) 119.4 no
C(21) C(22) H(9) 119.0 no
C(23) C(22) H(9) 119.0 no
C(23) C(24) H(10) 119.7 no
C(25) C(24) H(10) 119.7 no
C(31) C(32) H(11) 109.5 no
C(31) C(32) H(12) 109.5 no
C(31) C(32) H(13) 109.5 no
H(11) C(32) H(12) 109.5 no
H(11) C(32) H(13) 109.5 no
H(12) C(32) H(13) 109.5 no
C(31) C(33) H(14) 109.5 no
C(31) C(33) H(15) 109.5 no
C(31) C(33) H(16) 109.5 no
H(14) C(33) H(15) 109.5 no
H(14) C(33) H(16) 109.5 no
H(15) C(33) H(16) 109.5 no
C(31) C(34) H(17) 109.5 no
C(31) C(34) H(18) 109.5 no
C(31) C(34) H(19) 109.5 no
H(17) C(34) H(18) 109.5 no
H(17) C(34) H(19) 109.5 no
H(18) C(34) H(19) 109.5 no
O(1) C(35) H(20) 109.5 no
O(1) C(35) H(21) 109.5 no
O(1) C(35) H(22) 109.5 no
H(20) C(35) H(21) 109.5 no
H(20) C(35) H(22) 109.5 no
H(21) C(35) H(22) 109.5 no
C(36) C(37) H(23) 109.5 no
C(36) C(37) H(24) 109.5 no
C(36) C(37) H(25) 109.5 no
H(23) C(37) H(24) 109.5 no
H(23) C(37) H(25) 109.5 no
H(24) C(37) H(25) 109.5 no
C(36) C(38) H(26) 109.5 no
C(36) C(38) H(27) 109.5 no
C(36) C(38) H(28) 109.5 no
H(26) C(38) H(27) 109.5 no
H(26) C(38) H(28) 109.5 no
H(27) C(38) H(28) 109.5 no
C(36) C(39) H(29) 109.5 no
C(36) C(39) H(30) 109.5 no
C(36) C(39) H(31) 109.5 no
H(29) C(39) H(30) 109.5 no
H(29) C(39) H(31) 109.5 no
H(30) C(39) H(31) 109.5 no
O(2) C(40) H(32) 109.5 no
O(2) C(40) H(33) 109.5 no
O(2) C(40) H(34) 109.5 no
H(32) C(40) H(33) 109.5 no
H(32) C(40) H(34) 109.5 no
H(33) C(40) H(34) 109.5 no
C(41) C(42) H(35) 109.5 no
C(41) C(42) H(36) 109.5 no
C(41) C(42) H(37) 109.5 no
H(35) C(42) H(36) 109.5 no
H(35) C(42) H(37) 109.5 no
H(36) C(42) H(37) 109.5 no
C(41) C(43) H(38) 109.5 no
C(41) C(43) H(39) 109.5 no
C(41) C(43) H(40) 109.5 no
H(38) C(43) H(39) 109.5 no
H(38) C(43) H(40) 109.5 no
H(39) C(43) H(40) 109.5 no
C(41) C(44) H(41) 109.5 no
C(41) C(44) H(42) 109.5 no
C(41) C(44) H(43) 109.5 no
H(41) C(44) H(42) 109.5 no
H(41) C(44) H(43) 109.5 no
H(42) C(44) H(43) 109.5 no
O(3) C(45) H(44) 109.5 no
O(3) C(45) H(45) 109.5 no
O(3) C(45) H(46) 109.5 no
H(44) C(45) H(45) 109.5 no
H(44) C(45) H(46) 109.5 no
H(45) C(45) H(46) 109.5 no
C(46) C(47) H(47) 109.5 no
C(46) C(47) H(48) 109.5 no
C(46) C(47) H(49) 109.5 no
H(47) C(47) H(48) 109.5 no
H(47) C(47) H(49) 109.5 no
H(48) C(47) H(49) 109.5 no
C(46) C(48) H(50) 109.5 no
C(46) C(48) H(51) 109.5 no
C(46) C(48) H(52) 109.5 no
H(50) C(48) H(51) 109.5 no
H(50) C(48) H(52) 109.5 no
H(51) C(48) H(52) 109.5 no
C(46) C(49) H(53) 109.5 no
C(46) C(49) H(54) 109.5 no
C(46) C(49) H(55) 109.5 no
H(53) C(49) H(54) 109.5 no
H(53) C(49) H(55) 109.5 no
H(54) C(49) H(55) 109.5 no
O(4) C(50) H(56) 109.5 no
O(4) C(50) H(57) 109.5 no
O(4) C(50) H(58) 109.5 no
H(56) C(50) H(57) 109.5 no
H(56) C(50) H(58) 109.5 no
H(57) C(50) H(58) 109.5 no
C(51) C(52) H(59) 109.5 no
C(51) C(52) H(60) 109.5 no
C(51) C(52) H(61) 109.5 no
H(59) C(52) H(60) 109.5 no
H(59) C(52) H(61) 109.5 no
H(60) C(52) H(61) 109.5 no
C(51) C(53) H(62) 109.5 no
C(51) C(53) H(63) 109.5 no
C(51) C(53) H(64) 109.5 no
H(62) C(53) H(63) 109.5 no
H(62) C(53) H(64) 109.5 no
H(63) C(53) H(64) 109.5 no
C(51) C(54) H(65) 109.5 no
C(51) C(54) H(66) 109.5 no
C(51) C(54) H(67) 109.5 no
H(65) C(54) H(66) 109.5 no
H(65) C(54) H(67) 109.5 no
H(66) C(54) H(67) 109.5 no
O(5) C(55) H(68) 109.5 no
O(5) C(55) H(69) 109.5 no
O(5) C(55) H(70) 109.5 no
H(68) C(55) H(69) 109.5 no
H(68) C(55) H(70) 109.5 no
H(69) C(55) H(70) 109.5 no
C(57) C(56) H(76) 120.3 no
C(61) C(56) H(76) 120.3 no
C(56) C(57) H(77) 119.7 no
C(58) C(57) H(77) 119.7 no
C(57) C(58) H(78) 120.2 no
C(59) C(58) H(78) 120.2 no
C(58) C(59) H(79) 120.0 no
C(60) C(59) H(79) 120.0 no
C(59) C(60) H(80) 120.0 no
C(61) C(60) H(80) 120.1 no
C(56) C(61) H(81) 119.8 no
C(60) C(61) H(81) 119.8 no
C(63) C(62) H(82) 121.7 no
C(67) C(62) H(82) 121.6 no
C(62) C(63) H(83) 121.3 no
C(64) C(63) H(83) 121.3 no
C(63) C(64) H(84) 119.3 no
C(65) C(64) H(84) 119.3 no
C(64) C(65) H(85) 118.8 no
C(66) C(65) H(85) 118.8 no
C(65) C(66) H(86) 119.5 no
C(67) C(66) H(86) 119.5 no
C(62) C(67) H(87) 119.4 no
C(66) C(67) H(87) 119.4 no

loop_
_geom_bond_atom_site_label_1
_geom_bond_atom_site_label_2
_geom_bond_distance
_geom_bond_publ_flag
O(1) C(26) 1.382(3) yes
O(1) C(35) 1.454(3) yes
O(2) C(27) 1.373(3) yes
O(2) C(40) 1.452(3) yes
O(3) C(28) 1.383(3) yes
O(3) C(45) 1.438(3) yes
O(4) C(29) 1.380(3) yes
O(4) C(50) 1.426(3) yes
O(5) C(30) 1.394(3) yes
O(5) C(55) 1.437(3) yes
N(1) C(5) 1.427(3) yes
N(1) C(6) 1.431(3) yes
N(2) C(10) 1.400(3) yes
N(2) C(11) 1.419(3) yes
N(3) C(15) 1.397(3) yes
N(3) C(16) 1.394(3) yes
N(4) C(20) 1.434(3) yes
N(4) C(21) 1.404(3) yes
N(5) C(1) 1.434(3) yes
N(5) C(25) 1.436(3) yes
C(1) C(2) 1.383(3) yes
C(1) C(26) 1.402(3) yes
C(2) C(3) 1.401(3) yes
C(3) C(4) 1.393(3) yes
C(3) C(31) 1.531(3) yes
C(4) C(5) 1.387(3) yes
C(5) C(26) 1.395(3) yes
C(6) C(7) 1.392(3) yes
C(6) C(27) 1.397(3) yes
C(7) C(8) 1.395(3) yes
C(8) C(9) 1.388(3) yes
C(8) C(36) 1.539(3) yes
C(9) C(10) 1.392(3) yes
C(10) C(27) 1.397(3) yes
C(11) C(12) 1.399(3) yes
C(11) C(28) 1.388(3) yes
C(12) C(13) 1.385(3) yes
C(13) C(14) 1.403(3) yes
C(13) C(41) 1.544(3) yes
C(14) C(15) 1.386(3) yes
C(15) C(28) 1.403(3) yes
C(16) C(17) 1.393(3) yes
C(16) C(29) 1.401(3) yes
C(17) C(18) 1.400(3) yes
C(18) C(19) 1.389(3) yes
C(18) C(46) 1.535(3) yes
C(19) C(20) 1.389(3) yes
C(20) C(29) 1.390(3) yes
C(21) C(22) 1.389(3) yes
C(21) C(30) 1.402(3) yes
C(22) C(23) 1.400(3) yes
C(23) C(24) 1.390(3) yes
C(23) C(51) 1.540(3) yes
C(24) C(25) 1.395(3) yes
C(25) C(30) 1.390(3) yes
C(31) C(32) 1.538(4) yes
C(31) C(33) 1.527(4) yes
C(31) C(34) 1.540(4) yes
C(36) C(37) 1.530(6) yes
C(36) C(38) 1.485(5) yes
C(36) C(39) 1.560(5) yes
C(41) C(42) 1.515(4) yes
C(41) C(43) 1.549(5) yes
C(41) C(44) 1.503(5) yes
C(46) C(47) 1.522(5) yes
C(46) C(48) 1.517(4) yes
C(46) C(49) 1.527(5) yes
C(51) C(52) 1.525(4) yes
C(51) C(53) 1.544(4) yes
C(51) C(54) 1.538(4) yes
C(56) C(57) 1.372(5) yes
C(56) C(61) 1.381(5) yes
C(57) C(58) 1.378(5) yes
C(58) C(59) 1.378(5) yes
C(59) C(60) 1.382(5) yes
C(60) C(61) 1.370(5) yes
C(62) C(63) 1.441(7) yes
C(62) C(67) 1.392(7) yes
C(63) C(64) 1.359(6) yes
C(64) C(65) 1.314(6) yes
C(65) C(66) 1.312(7) yes
C(66) C(67) 1.315(7) yes
N(1) H(71) 0.86(3) no
N(2) H(72) 0.86(3) no
N(3) H(73) 0.91(3) no
N(4) H(74) 0.86(3) no
N(5) H(75) 0.86(3) no
C(2) H(1) 0.950 no
C(4) H(2) 0.950 no
C(7) H(3) 0.950 no
C(9) H(4) 0.950 no
C(12) H(5) 0.950 no
C(14) H(6) 0.950 no
C(17) H(7) 0.950 no
C(19) H(8) 0.950 no
C(22) H(9) 0.950 no
C(24) H(10) 0.950 no
C(32) H(11) 0.980 no
C(32) H(12) 0.980 no
C(32) H(13) 0.980 no
C(33) H(14) 0.980 no
C(33) H(15) 0.980 no
C(33) H(16) 0.980 no
C(34) H(17) 0.980 no
C(34) H(18) 0.980 no
C(34) H(19) 0.980 no
C(35) H(20) 0.980 no
C(35) H(21) 0.980 no
C(35) H(22) 0.980 no
C(37) H(23) 0.980 no
C(37) H(24) 0.980 no
C(37) H(25) 0.980 no
C(38) H(26) 0.980 no
C(38) H(27) 0.980 no
C(38) H(28) 0.980 no
C(39) H(29) 0.980 no
C(39) H(30) 0.980 no
C(39) H(31) 0.980 no
C(40) H(32) 0.980 no
C(40) H(33) 0.980 no
C(40) H(34) 0.980 no
C(42) H(35) 0.980 no
C(42) H(36) 0.980 no
C(42) H(37) 0.980 no
C(43) H(38) 0.980 no
C(43) H(39) 0.980 no
C(43) H(40) 0.980 no
C(44) H(41) 0.980 no
C(44) H(42) 0.980 no
C(44) H(43) 0.980 no
C(45) H(44) 0.980 no
C(45) H(45) 0.980 no
C(45) H(46) 0.980 no
C(47) H(47) 0.980 no
C(47) H(48) 0.980 no
C(47) H(49) 0.980 no
C(48) H(50) 0.980 no
C(48) H(51) 0.980 no
C(48) H(52) 0.980 no
C(49) H(53) 0.980 no
C(49) H(54) 0.980 no
C(49) H(55) 0.980 no
C(50) H(56) 0.980 no
C(50) H(57) 0.980 no
C(50) H(58) 0.980 no
C(52) H(59) 0.980 no
C(52) H(60) 0.980 no
C(52) H(61) 0.980 no
C(53) H(62) 0.980 no
C(53) H(63) 0.980 no
C(53) H(64) 0.980 no
C(54) H(65) 0.980 no
C(54) H(66) 0.980 no
C(54) H(67) 0.980 no
C(55) H(68) 0.980 no
C(55) H(69) 0.980 no
C(55) H(70) 0.980 no
C(56) H(76) 0.950 no
C(57) H(77) 0.950 no
C(58) H(78) 0.950 no
C(59) H(79) 0.950 no
C(60) H(80) 0.950 no
C(61) H(81) 0.950 no
C(62) H(82) 0.950 no
C(63) H(83) 0.950 no
C(64) H(84) 0.950 no
C(65) H(85) 0.950 no
C(66) H(86) 0.950 no
C(67) H(87) 0.950 no

loop_
_geom_contact_atom_site_label_1
_geom_contact_atom_site_label_2
_geom_contact_distance
_geom_contact_site_symmetry_2
O(1) C(42) 3.551(4) 8_555
N(1) N(2) 2.969(3) 8_555
N(1) C(11) 3.522(3) 8_555
N(2) N(1) 2.969(3) 8_455
N(4) N(5) 3.365(3) 6_455
N(5) N(4) 3.365(3) 6_555
C(11) N(1) 3.522(3) 8_455
C(25) C(50) 3.476(4) 6_555
C(42) O(1) 3.551(4) 8_455
C(45) C(62) 3.258(5) .
C(45) C(67) 3.409(6) .
C(50) C(25) 3.476(4) 6_455
C(62) C(45) 3.258(5) .
C(67) C(45) 3.409(6) .
O(1) H(5) 2.865 8_555
O(1) H(37) 2.634 8_555
O(3) H(32) 3.407 8_455
O(3) H(81) 3.357 .
O(4) H(76) 3.474 .
O(4) H(81) 3.280 .
O(5) H(56) 3.588 6_555
N(1) H(4) 3.420 8_555
N(1) H(5) 3.434 8_555
N(1) H(72) 2.16(3) 8_555
N(2) H(71) 2.88(3) 8_455
N(2) H(86) 2.798 8_555
N(3) H(62) 3.040 6_455
N(4) H(1) 3.340 6_455
N(4) H(84) 2.874 6_555
N(4) H(85) 3.371 6_555
N(5) H(9) 3.126 6_555
N(5) H(56) 3.142 6_555
N(5) H(74) 2.53(3) 6_555
C(1) H(74) 3.10(3) 6_555
C(1) H(81) 3.397 .
C(1) H(85) 3.241 1_655
C(2) H(74) 3.15(3) 6_555
C(2) H(85) 3.335 1_655
C(4) H(72) 3.58(3) 8_555
C(4) H(80) 3.514 .
C(4) H(86) 3.368 1_655
C(5) H(72) 2.89(3) 8_555
C(5) H(81) 3.376 .
C(5) H(86) 3.367 1_655
C(6) H(46) 3.593 8_555
C(6) H(72) 3.16(3) 8_555
C(6) H(80) 3.339 .
C(7) H(80) 2.813 .
C(7) H(87) 3.584 8_555
C(8) H(80) 3.070 .
C(8) H(87) 3.129 8_555
C(9) H(86) 3.229 8_555
C(9) H(87) 2.997 8_555
C(10) H(86) 2.941 8_555
C(10) H(87) 3.334 8_555
C(11) H(32) 2.795 8_455
C(11) H(71) 3.10(3) 8_455
C(12) H(32) 2.975 8_455
C(12) H(71) 3.04(3) 8_455
C(13) H(32) 3.071 8_455
C(13) H(33) 3.411 8_455
C(14) H(32) 3.005 8_455
C(14) H(33) 3.423 8_455
C(15) H(32) 2.855 8_455
C(15) H(62) 3.599 6_455
C(16) H(62) 2.940 6_455
C(17) H(60) 3.572 6_455
C(17) H(61) 3.518 6_455
C(17) H(62) 3.117 6_455
C(18) H(60) 3.570 6_455
C(18) H(61) 3.186 6_455
C(19) H(1) 3.454 6_455
C(19) H(10) 3.457 6_455
C(19) H(61) 3.238 6_455
C(20) H(10) 3.329 6_455
C(21) H(58) 3.515 6_555
C(21) H(84) 2.974 6_555
C(21) H(85) 3.595 6_555
C(22) H(58) 3.404 6_555
C(22) H(76) 3.407 .
C(22) H(84) 3.459 6_555
C(22) H(85) 3.360 6_555
C(23) H(58) 3.102 6_555
C(23) H(76) 2.949 .
C(24) H(56) 3.530 6_555
C(24) H(58) 2.903 6_555
C(24) H(74) 3.53(3) 6_555
C(24) H(76) 2.982 .
C(25) H(56) 3.036 6_555
C(25) H(58) 3.000 6_555
C(25) H(74) 3.29(3) 6_555
C(25) H(76) 3.512 .
C(26) H(81) 3.224 .
C(26) H(85) 3.578 1_655
C(27) H(46) 3.588 8_555
C(28) H(32) 2.678 8_455
C(30) H(56) 3.279 6_555
C(30) H(58) 3.237 6_555
C(30) H(84) 3.459 6_555
C(32) H(47) 3.253 2_655
C(32) H(51) 3.184 2_655
C(32) H(52) 3.291 6_555
C(33) H(47) 3.223 2_655
C(34) H(50) 3.531 6_555
C(34) H(77) 3.265 5_665
C(34) H(78) 2.905 5_665
C(35) H(37) 3.323 8_555
C(35) H(81) 3.185 .
C(36) H(80) 3.567 .
C(37) H(42) 3.247 7_655
C(37) H(79) 3.531 .
C(37) H(80) 3.530 .
C(38) H(39) 3.537 2_555
C(38) H(48) 2.917 7_655
C(38) H(87) 3.154 8_555
C(39) H(41) 3.551 2_555
C(39) H(53) 3.541 2_555
C(39) H(54) 3.395 2_555
C(39) H(79) 3.521 .
C(39) H(80) 3.498 .
C(40) H(40) 3.284 8_555
C(40) H(46) 3.198 8_555
C(42) H(63) 3.599 3_555
C(42) H(65) 3.031 3_555
C(43) H(33) 3.136 8_455
C(44) H(23) 3.111 7_645
C(44) H(30) 3.405 2_545
C(45) H(32) 3.113 8_455
C(45) H(80) 3.527 .
C(45) H(82) 3.375 .
C(47) H(11) 3.225 2_645
C(47) H(15) 2.988 2_645
C(47) H(27) 3.375 7_645
C(47) H(28) 3.583 7_645
C(48) H(11) 3.498 2_645
C(48) H(12) 3.374 6_455
C(48) H(17) 3.132 6_455
C(48) H(82) 3.554 2_545
C(49) H(29) 3.147 2_545
C(49) H(30) 3.584 2_545
C(49) H(60) 3.320 6_455
C(49) H(79) 3.494 2_545
C(49) H(82) 3.273 2_545
C(50) H(70) 2.860 6_455
C(50) H(76) 3.385 .
C(50) H(84) 3.322 .
C(51) H(76) 3.483 .
C(52) H(55) 3.198 6_555
C(52) H(78) 3.483 5_665
C(53) H(35) 3.574 3_554
C(54) H(35) 3.122 3_554
C(54) H(69) 3.088 6_455
C(54) H(76) 3.343 .
C(54) H(77) 3.393 .
C(55) H(56) 3.227 6_555
C(55) H(65) 3.551 6_555
C(55) H(67) 3.320 6_555
C(55) H(84) 3.164 6_555
C(56) H(19) 3.146 .
C(56) H(57) 3.295 .
C(56) H(59) 3.552 .
C(56) H(67) 3.233 .
C(56) H(83) 3.451 .
C(57) H(18) 3.079 5_665
C(57) H(19) 3.045 .
C(57) H(59) 3.327 .
C(57) H(67) 3.370 .
C(57) H(83) 3.402 .
C(58) H(17) 3.412 5_665
C(58) H(18) 3.202 5_665
C(58) H(19) 3.130 .
C(58) H(50) 3.164 2_555
C(58) H(59) 3.517 5_665
C(59) H(19) 3.312 .
C(59) H(25) 3.487 .
C(59) H(29) 3.242 .
C(59) H(50) 3.525 2_555
C(59) H(54) 3.418 2_555
C(59) H(82) 3.578 .
C(60) H(19) 3.401 .
C(60) H(25) 3.387 .
C(60) H(29) 3.432 .
C(60) H(45) 3.066 .
C(61) H(19) 3.321 .
C(61) H(22) 3.296 .
C(61) H(45) 3.378 .
C(61) H(57) 3.473 .
C(62) H(11) 3.306 1_455
C(62) H(44) 2.874 .
C(62) H(45) 2.946 .
C(62) H(46) 3.445 .
C(62) H(51) 3.274 2_555
C(62) H(54) 3.207 2_555
C(63) H(11) 3.452 1_455
C(63) H(13) 3.438 1_455
C(63) H(44) 3.032 .
C(63) H(45) 3.556 .
C(63) H(51) 3.445 2_555
C(63) H(57) 3.060 .
C(64) H(11) 3.598 1_455
C(64) H(13) 3.065 1_455
C(64) H(44) 3.315 .
C(64) H(57) 3.025 .
C(64) H(58) 3.562 .
C(64) H(70) 3.488 6_455
C(65) H(13) 3.138 1_455
C(65) H(44) 3.461 .
C(65) H(74) 3.56(3) 6_455
C(66) H(11) 3.479 1_455
C(66) H(13) 3.568 1_455
C(66) H(34) 3.102 8_455
C(66) H(44) 3.349 .
C(67) H(11) 3.323 1_455
C(67) H(28) 3.047 8_455
C(67) H(44) 3.060 .
C(67) H(45) 3.386 .
C(67) H(46) 3.218 .
H(1) N(4) 3.340 6_555
H(1) C(19) 3.454 6_555
H(1) H(8) 3.021 6_555
H(1) H(74) 2.737 6_555
H(2) H(4) 3.268 8_555
H(2) H(26) 3.577 8_555
H(2) H(72) 3.589 8_555
H(2) H(80) 3.512 .
H(2) H(86) 3.594 1_655
H(3) H(4) 3.497 8_555
H(3) H(80) 2.865 .
H(4) N(1) 3.420 8_455
H(4) H(2) 3.268 8_455
H(4) H(3) 3.497 8_455
H(4) H(86) 3.227 8_555
H(4) H(87) 3.247 8_555
H(5) O(1) 2.865 8_455
H(5) N(1) 3.434 8_455
H(5) H(32) 3.572 8_455
H(5) H(71) 2.773 8_455
H(6) H(32) 3.600 8_455
H(6) H(62) 3.176 6_455
H(7) H(62) 3.228 6_455
H(8) H(1) 3.021 6_455
H(8) H(12) 3.482 6_455
H(8) H(13) 2.897 6_455
H(8) H(17) 3.438 6_455
H(8) H(61) 3.520 6_455
H(9) N(5) 3.126 6_455
H(9) H(75) 2.920 6_455
H(9) H(85) 2.921 6_555
H(10) C(19) 3.457 6_555
H(10) C(20) 3.329 6_555
H(10) H(58) 3.283 6_555
H(10) H(74) 3.178 6_555
H(10) H(76) 3.200 .
H(11) C(47) 3.225 2_655
H(11) C(48) 3.498 2_655
H(11) C(62) 3.306 1_655
H(11) C(63) 3.452 1_655
H(11) C(64) 3.598 1_655
H(11) C(66) 3.479 1_655
H(11) C(67) 3.323 1_655
H(11) H(47) 2.665 2_655
H(11) H(48) 2.952 2_655
H(11) H(51) 2.589 2_655
H(12) C(48) 3.374 6_555
H(12) H(8) 3.482 6_555
H(12) H(47) 3.071 2_655
H(12) H(50) 3.469 6_555
H(12) H(51) 2.971 2_655
H(12) H(51) 3.475 6_555
H(12) H(52) 2.694 6_555
H(13) C(63) 3.438 1_655
H(13) C(64) 3.065 1_655
H(13) C(65) 3.138 1_655
H(13) C(66) 3.568 1_655
H(13) H(8) 2.897 6_555
H(13) H(51) 3.583 2_655
H(13) H(52) 3.035 6_555
H(13) H(84) 3.290 1_655
H(13) H(85) 3.393 1_655
H(14) H(66) 3.427 5_665
H(15) C(47) 2.988 2_655
H(15) H(47) 2.298 2_655
H(15) H(48) 2.983 2_655
H(15) H(49) 3.273 2_655
H(16) H(26) 2.945 8_555
H(16) H(47) 3.519 2_655
H(16) H(48) 3.539 2_655
H(17) C(48) 3.132 6_555
H(17) C(58) 3.412 5_665
H(17) H(8) 3.438 6_555
H(17) H(50) 2.641 6_555
H(17) H(52) 2.753 6_555
H(17) H(77) 3.544 5_665
H(17) H(78) 2.600 5_665
H(18) C(57) 3.079 5_665
H(18) C(58) 3.202 5_665
H(18) H(77) 2.418 5_665
H(18) H(78) 2.682 5_665
H(19) C(56) 3.146 .
H(19) C(57) 3.045 .
H(19) C(58) 3.130 .
H(19) C(59) 3.312 .
H(19) C(60) 3.401 .
H(19) C(61) 3.321 .
H(19) H(77) 3.466 .
H(19) H(77) 3.456 5_665
H(19) H(78) 3.586 .
H(19) H(78) 2.947 5_665
H(20) H(38) 3.467 8_555
H(20) H(81) 3.305 .
H(21) H(36) 3.281 8_555
H(21) H(37) 3.073 8_555
H(21) H(38) 3.108 8_555
H(22) C(61) 3.296 .
H(22) H(81) 2.358 .
H(23) C(44) 3.111 7_655
H(23) H(30) 3.430 8_555
H(23) H(41) 3.184 7_655
H(23) H(42) 2.597 7_655
H(23) H(43) 3.057 7_655
H(24) H(42) 3.127 7_655
H(24) H(43) 3.370 7_655
H(24) H(79) 3.288 .
H(25) C(59) 3.487 .
H(25) C(60) 3.387 .
H(25) H(42) 3.584 7_655
H(25) H(79) 2.989 .
H(25) H(80) 2.786 .
H(26) H(2) 3.577 8_455
H(26) H(16) 2.945 8_455
H(26) H(39) 3.522 2_555
H(26) H(48) 2.982 7_655
H(26) H(87) 3.411 8_555
H(27) C(47) 3.375 7_655
H(27) H(39) 2.758 2_555
H(27) H(43) 3.544 7_655
H(27) H(48) 2.659 7_655
H(27) H(49) 3.221 7_655
H(27) H(53) 3.127 7_655
H(28) C(47) 3.583 7_655
H(28) C(67) 3.047 8_555
H(28) H(48) 2.626 7_655
H(28) H(53) 3.316 7_655
H(28) H(82) 3.548 8_555
H(28) H(87) 2.254 8_555
H(29) C(49) 3.147 2_555
H(29) C(59) 3.242 .
H(29) C(60) 3.432 .
H(29) H(53) 3.172 2_555
H(29) H(54) 2.705 2_555
H(29) H(55) 3.047 2_555
H(29) H(79) 2.571 .
H(29) H(80) 2.963 .
H(29) H(82) 3.458 .
H(30) C(44) 3.405 2_555
H(30) C(49) 3.584 2_555
H(30) H(23) 3.430 8_455
H(30) H(39) 3.367 2_555
H(30) H(41) 2.591 2_555
H(30) H(42) 3.390 2_555
H(30) H(53) 3.161 2_555
H(30) H(54) 3.467 2_555
H(30) H(55) 3.546 2_555
H(31) H(54) 3.528 2_555
H(31) H(80) 3.525 .
H(31) H(82) 3.501 .
H(32) O(3) 3.407 8_555
H(32) C(11) 2.795 8_555
H(32) C(12) 2.975 8_555
H(32) C(13) 3.071 8_555
H(32) C(14) 3.005 8_555
H(32) C(15) 2.855 8_555
H(32) C(28) 2.678 8_555
H(32) C(45) 3.113 8_555
H(32) H(5) 3.572 8_555
H(32) H(6) 3.600 8_555
H(32) H(40) 3.372 8_555
H(32) H(44) 3.146 8_555
H(32) H(46) 2.480 8_555
H(32) H(72) 3.558 8_555
H(33) C(13) 3.411 8_555
H(33) C(14) 3.423 8_555
H(33) C(43) 3.136 8_555
H(33) H(38) 2.999 8_555
H(33) H(40) 2.464 8_555
H(33) H(63) 3.452 3_555
H(34) C(66) 3.102 8_555
H(34) H(46) 3.216 8_555
H(34) H(86) 2.660 8_555
H(35) C(53) 3.574 3_555
H(35) C(54) 3.122 3_555
H(35) H(63) 2.717 3_555
H(35) H(65) 2.437 3_555
H(35) H(66) 2.975 3_555
H(36) H(21) 3.281 8_455
H(36) H(49) 3.200 8_455
H(36) H(65) 3.123 3_555
H(36) H(69) 3.057 8_455
H(37) O(1) 2.634 8_455
H(37) C(35) 3.323 8_455
H(37) H(21) 3.073 8_455
H(37) H(65) 3.065 3_555
H(38) H(20) 3.467 8_455
H(38) H(21) 3.108 8_455
H(38) H(33) 2.999 8_455
H(38) H(49) 3.490 8_455
H(39) C(38) 3.537 2_545
H(39) H(26) 3.522 2_545
H(39) H(27) 2.758 2_545
H(39) H(30) 3.367 2_545
H(39) H(43) 3.457 8_455
H(39) H(49) 3.305 8_455
H(40) C(40) 3.284 8_455
H(40) H(32) 3.372 8_455
H(40) H(33) 2.464 8_455
H(40) H(43) 3.452 8_455
H(41) C(39) 3.551 2_545
H(41) H(23) 3.184 7_645
H(41) H(30) 2.591 2_545
H(42) C(37) 3.247 7_645
H(42) H(23) 2.597 7_645
H(42) H(24) 3.127 7_645
H(42) H(25) 3.584 7_645
H(42) H(30) 3.390 2_545
H(43) H(23) 3.057 7_645
H(43) H(24) 3.370 7_645
H(43) H(27) 3.544 7_645
H(43) H(39) 3.457 8_555
H(43) H(40) 3.452 8_555
H(44) C(62) 2.874 .
H(44) C(63) 3.032 .
H(44) C(64) 3.315 .
H(44) C(65) 3.461 .
H(44) C(66) 3.349 .
H(44) C(67) 3.060 .
H(44) H(32) 3.146 8_455
H(44) H(82) 3.229 .
H(44) H(83) 3.470 .
H(44) H(87) 3.505 .
H(45) C(60) 3.066 .
H(45) C(61) 3.378 .
H(45) C(62) 2.946 .
H(45) C(63) 3.556 .
H(45) C(67) 3.386 .
H(45) H(80) 2.678 .
H(45) H(81) 3.249 .
H(45) H(82) 2.800 .
H(45) H(87) 3.535 .
H(46) C(6) 3.593 8_455
H(46) C(27) 3.588 8_455
H(46) C(40) 3.198 8_455
H(46) C(62) 3.445 .
H(46) C(67) 3.218 .
H(46) H(32) 2.480 8_455
H(46) H(34) 3.216 8_455
H(46) H(82) 3.598 .
H(46) H(87) 3.215 .
H(47) C(32) 3.253 2_645
H(47) C(33) 3.223 2_645
H(47) H(11) 2.665 2_645
H(47) H(12) 3.071 2_645
H(47) H(15) 2.298 2_645
H(47) H(16) 3.519 2_645
H(48) C(38) 2.917 7_645
H(48) H(11) 2.952 2_645
H(48) H(15) 2.983 2_645
H(48) H(16) 3.539 2_645
H(48) H(26) 2.982 7_645
H(48) H(27) 2.659 7_645
H(48) H(28) 2.626 7_645
H(48) H(82) 3.502 2_545
H(49) H(15) 3.273 2_645
H(49) H(27) 3.221 7_645
H(49) H(36) 3.200 8_555
H(49) H(38) 3.490 8_555
H(49) H(39) 3.305 8_555
H(50) C(34) 3.531 6_455
H(50) C(58) 3.164 2_545
H(50) C(59) 3.525 2_545
H(50) H(12) 3.469 6_455
H(50) H(17) 2.641 6_455
H(50) H(60) 3.588 6_455
H(50) H(61) 3.396 6_455
H(50) H(78) 2.700 2_545
H(50) H(79) 3.366 2_545
H(50) H(82) 3.380 2_545
H(51) C(32) 3.184 2_645
H(51) C(62) 3.274 2_545
H(51) C(63) 3.445 2_545
H(51) H(11) 2.589 2_645
H(51) H(12) 2.971 2_645
H(51) H(12) 3.475 6_455
H(51) H(13) 3.583 2_645
H(51) H(82) 3.047 2_545
H(51) H(83) 3.341 2_545
H(52) C(32) 3.291 6_455
H(52) H(12) 2.694 6_455
H(52) H(13) 3.035 6_455
H(52) H(17) 2.753 6_455
H(53) C(39) 3.541 2_545
H(53) H(27) 3.127 7_645
H(53) H(28) 3.316 7_645
H(53) H(29) 3.172 2_545
H(53) H(30) 3.161 2_545
H(53) H(82) 3.556 2_545
H(54) C(39) 3.395 2_545
H(54) C(59) 3.418 2_545
H(54) C(62) 3.207 2_545
H(54) H(29) 2.705 2_545
H(54) H(30) 3.467 2_545
H(54) H(31) 3.528 2_545
H(54) H(79) 2.912 2_545
H(54) H(82) 2.359 2_545
H(55) C(52) 3.198 6_455
H(55) H(29) 3.047 2_545
H(55) H(30) 3.546 2_545
H(55) H(60) 2.400 6_455
H(55) H(61) 3.203 6_455
H(55) H(62) 3.599 6_455
H(55) H(79) 3.167 2_545
H(56) O(5) 3.588 6_455
H(56) N(5) 3.142 6_455
H(56) C(24) 3.530 6_455
H(56) C(25) 3.036 6_455
H(56) C(30) 3.279 6_455
H(56) C(55) 3.227 6_455
H(56) H(69) 3.583 6_455
H(56) H(70) 2.351 6_455
H(56) H(75) 3.259 6_455
H(56) H(76) 3.216 .
H(57) C(56) 3.295 .
H(57) C(61) 3.473 .
H(57) C(63) 3.060 .
H(57) C(64) 3.025 .
H(57) H(70) 2.720 6_455
H(57) H(76) 3.003 .
H(57) H(81) 3.320 .
H(57) H(83) 2.856 .
H(57) H(84) 2.762 .
H(58) C(21) 3.515 6_455
H(58) C(22) 3.404 6_455
H(58) C(23) 3.102 6_455
H(58) C(24) 2.903 6_455
H(58) C(25) 3.000 6_455
H(58) C(30) 3.237 6_455
H(58) C(64) 3.562 .
H(58) H(10) 3.283 6_455
H(58) H(62) 3.345 6_455
H(58) H(64) 3.214 6_455
H(58) H(70) 3.072 6_455
H(58) H(84) 3.112 .
H(59) C(56) 3.552 .
H(59) C(57) 3.327 .
H(59) C(58) 3.517 5_665
H(59) H(76) 3.220 .
H(59) H(77) 2.780 .
H(59) H(78) 2.799 5_665
H(59) H(79) 3.343 5_665
H(60) C(17) 3.572 6_555
H(60) C(18) 3.570 6_555
H(60) C(49) 3.320 6_555
H(60) H(50) 3.588 6_555
H(60) H(55) 2.400 6_555
H(60) H(78) 3.558 5_665
H(60) H(79) 3.220 5_665
H(61) C(17) 3.518 6_555
H(61) C(18) 3.186 6_555
H(61) C(19) 3.238 6_555
H(61) H(8) 3.520 6_555
H(61) H(50) 3.396 6_555
H(61) H(55) 3.203 6_555
H(61) H(78) 3.597 5_665
H(62) N(3) 3.040 6_555
H(62) C(15) 3.599 6_555
H(62) C(16) 2.940 6_555
H(62) C(17) 3.117 6_555
H(62) H(6) 3.176 6_555
H(62) H(7) 3.228 6_555
H(62) H(55) 3.599 6_555
H(62) H(58) 3.345 6_555
H(62) H(73) 3.591 6_555
H(63) C(42) 3.599 3_554
H(63) H(33) 3.452 3_554
H(63) H(35) 2.717 3_554
H(64) H(58) 3.214 6_555
H(64) H(85) 3.161 6_555
H(65) C(42) 3.031 3_554
H(65) C(55) 3.551 6_455
H(65) H(35) 2.437 3_554
H(65) H(36) 3.123 3_554
H(65) H(37) 3.065 3_554
H(65) H(69) 2.758 6_455
H(65) H(75) 3.555 6_455
H(66) H(14) 3.427 5_665
H(66) H(35) 2.975 3_554
H(66) H(69) 3.302 6_455
H(66) H(77) 3.170 .
H(67) C(55) 3.320 6_455
H(67) C(56) 3.233 .
H(67) C(57) 3.370 .
H(67) H(69) 2.726 6_455
H(67) H(70) 3.020 6_455
H(67) H(76) 2.547 .
H(67) H(77) 2.821 .
H(68) H(84) 2.849 6_555
H(69) C(54) 3.088 6_555
H(69) H(36) 3.057 8_555
H(69) H(56) 3.583 6_555
H(69) H(65) 2.758 6_555
H(69) H(66) 3.302 6_555
H(69) H(67) 2.726 6_555
H(70) C(50) 2.860 6_555
H(70) C(64) 3.488 6_555
H(70) H(56) 2.351 6_555
H(70) H(57) 2.720 6_555
H(70) H(58) 3.072 6_555
H(70) H(67) 3.020 6_555
H(70) H(83) 3.398 6_555
H(70) H(84) 2.667 6_555
H(71) N(2) 2.88(3) 8_555
H(71) C(11) 3.10(3) 8_555
H(71) C(12) 3.04(3) 8_555
H(71) H(5) 2.773 8_555
H(71) H(72) 2.20(5) 8_555
H(72) N(1) 2.16(3) 8_455
H(72) C(4) 3.58(3) 8_455
H(72) C(5) 2.89(3) 8_455
H(72) C(6) 3.16(3) 8_455
H(72) H(2) 3.589 8_455
H(72) H(32) 3.558 8_455
H(72) H(71) 2.20(5) 8_455
H(72) H(86) 2.687 8_555
H(73) H(62) 3.591 6_455
H(73) H(81) 3.596 .
H(74) N(5) 2.53(3) 6_455
H(74) C(1) 3.10(3) 6_455
H(74) C(2) 3.15(3) 6_455
H(74) C(24) 3.53(3) 6_455
H(74) C(25) 3.29(3) 6_455
H(74) C(65) 3.56(3) 6_555
H(74) H(1) 2.737 6_455
H(74) H(10) 3.178 6_455
H(74) H(75) 3.00(5) 6_455
H(74) H(84) 3.036 6_555
H(74) H(85) 2.935 6_555
H(75) H(9) 2.920 6_555
H(75) H(56) 3.259 6_555
H(75) H(65) 3.555 6_555
H(75) H(74) 3.00(5) 6_555
H(76) O(4) 3.474 .
H(76) C(22) 3.407 .
H(76) C(23) 2.949 .
H(76) C(24) 2.982 .
H(76) C(25) 3.512 .
H(76) C(50) 3.385 .
H(76) C(51) 3.483 .
H(76) C(54) 3.343 .
H(76) H(10) 3.200 .
H(76) H(56) 3.216 .
H(76) H(57) 3.003 .
H(76) H(59) 3.220 .
H(76) H(67) 2.547 .
H(77) C(34) 3.265 5_665
H(77) C(54) 3.393 .
H(77) H(17) 3.544 5_665
H(77) H(18) 2.418 5_665
H(77) H(19) 3.466 .
H(77) H(19) 3.456 5_665
H(77) H(59) 2.780 .
H(77) H(66) 3.170 .
H(77) H(67) 2.821 .
H(77) H(78) 3.514 5_665
H(78) C(34) 2.905 5_665
H(78) C(52) 3.483 5_665
H(78) H(17) 2.600 5_665
H(78) H(18) 2.682 5_665
H(78) H(19) 3.586 .
H(78) H(19) 2.947 5_665
H(78) H(50) 2.700 2_555
H(78) H(59) 2.799 5_665
H(78) H(60) 3.558 5_665
H(78) H(61) 3.597 5_665
H(78) H(77) 3.514 5_665
H(79) C(37) 3.531 .
H(79) C(39) 3.521 .
H(79) C(49) 3.494 2_555
H(79) H(24) 3.288 .
H(79) H(25) 2.989 .
H(79) H(29) 2.571 .
H(79) H(50) 3.366 2_555
H(79) H(54) 2.912 2_555
H(79) H(55) 3.167 2_555
H(79) H(59) 3.343 5_665
H(79) H(60) 3.220 5_665
H(80) C(4) 3.514 .
H(80) C(6) 3.339 .
H(80) C(7) 2.813 .
H(80) C(8) 3.070 .
H(80) C(36) 3.567 .
H(80) C(37) 3.530 .
H(80) C(39) 3.498 .
H(80) C(45) 3.527 .
H(80) H(2) 3.512 .
H(80) H(3) 2.865 .
H(80) H(25) 2.786 .
H(80) H(29) 2.963 .
H(80) H(31) 3.525 .
H(80) H(45) 2.678 .
H(81) O(3) 3.357 .
H(81) O(4) 3.280 .
H(81) C(1) 3.397 .
H(81) C(5) 3.376 .
H(81) C(26) 3.224 .
H(81) C(35) 3.185 .
H(81) H(20) 3.305 .
H(81) H(22) 2.358 .
H(81) H(45) 3.249 .
H(81) H(57) 3.320 .
H(81) H(73) 3.596 .
H(82) C(45) 3.375 .
H(82) C(48) 3.554 2_555
H(82) C(49) 3.273 2_555
H(82) C(59) 3.578 .
H(82) H(28) 3.548 8_455
H(82) H(29) 3.458 .
H(82) H(31) 3.501 .
H(82) H(44) 3.229 .
H(82) H(45) 2.800 .
H(82) H(46) 3.598 .
H(82) H(48) 3.502 2_555
H(82) H(50) 3.380 2_555
H(82) H(51) 3.047 2_555
H(82) H(53) 3.556 2_555
H(82) H(54) 2.359 2_555
H(83) C(56) 3.451 .
H(83) C(57) 3.402 .
H(83) H(44) 3.470 .
H(83) H(51) 3.341 2_555
H(83) H(57) 2.856 .
H(83) H(70) 3.398 6_455
H(84) N(4) 2.874 6_455
H(84) C(21) 2.974 6_455
H(84) C(22) 3.459 6_455
H(84) C(30) 3.459 6_455
H(84) C(50) 3.322 .
H(84) C(55) 3.164 6_455
H(84) H(13) 3.290 1_455
H(84) H(57) 2.762 .
H(84) H(58) 3.112 .
H(84) H(68) 2.849 6_455
H(84) H(70) 2.667 6_455
H(84) H(74) 3.036 6_455
H(85) N(4) 3.371 6_455
H(85) C(1) 3.241 1_455
H(85) C(2) 3.335 1_455
H(85) C(21) 3.595 6_455
H(85) C(22) 3.360 6_455
H(85) C(26) 3.578 1_455
H(85) H(9) 2.921 6_455
H(85) H(13) 3.393 1_455
H(85) H(64) 3.161 6_455
H(85) H(74) 2.935 6_455
H(86) N(2) 2.798 8_455
H(86) C(4) 3.368 1_455
H(86) C(5) 3.367 1_455
H(86) C(9) 3.229 8_455
H(86) C(10) 2.941 8_455
H(86) H(2) 3.594 1_455
H(86) H(4) 3.227 8_455
H(86) H(34) 2.660 8_455
H(86) H(72) 2.687 8_455
H(87) C(7) 3.584 8_455
H(87) C(8) 3.129 8_455
H(87) C(9) 2.997 8_455
H(87) C(10) 3.334 8_455
H(87) C(38) 3.154 8_455
H(87) H(4) 3.247 8_455
H(87) H(26) 3.411 8_455
H(87) H(28) 2.254 8_455
H(87) H(44) 3.505 .
H(87) H(45) 3.535 .
H(87) H(46) 3.215 .

loop_
_geom_torsion_atom_site_label_1
_geom_torsion_atom_site_label_2
_geom_torsion_atom_site_label_3
_geom_torsion_atom_site_label_4
_geom_torsion
C(35) O(1) C(26) C(1) -93.6(2)
C(35) O(1) C(26) C(5) 87.5(2)
C(40) O(2) C(27) C(6) 119.9(2)
C(40) O(2) C(27) C(10) -67.1(3)
C(45) O(3) C(28) C(11) -80.8(2)
C(45) O(3) C(28) C(15) 101.2(2)
C(50) O(4) C(29) C(16) -105.0(2)
C(50) O(4) C(29) C(20) 80.9(3)
C(55) O(5) C(30) C(21) 76.1(3)
C(55) O(5) C(30) C(25) -108.9(2)
C(5) N(1) C(6) C(7) -51.7(3)
C(5) N(1) C(6) C(27) 129.3(2)
C(6) N(1) C(5) C(4) 63.3(3)
C(6) N(1) C(5) C(26) -119.5(2)
C(10) N(2) C(11) C(12) 149.6(2)
C(10) N(2) C(11) C(28) -30.7(3)
C(11) N(2) C(10) C(9) 137.1(2)
C(11) N(2) C(10) C(27) -44.2(3)
C(15) N(3) C(16) C(17) 15.4(4)
C(15) N(3) C(16) C(29) -164.4(2)
C(16) N(3) C(15) C(14) -35.8(4)
C(16) N(3) C(15) C(28) 149.2(2)
C(20) N(4) C(21) C(22) -141.8(2)
C(20) N(4) C(21) C(30) 40.4(3)
C(21) N(4) C(20) C(19) -133.5(2)
C(21) N(4) C(20) C(29) 44.3(3)
C(1) N(5) C(25) C(24) 62.5(3)
C(1) N(5) C(25) C(30) -121.0(2)
C(25) N(5) C(1) C(2) -74.1(3)
C(25) N(5) C(1) C(26) 108.1(2)
N(5) C(1) C(2) C(3) -179.0(2)
N(5) C(1) C(26) O(1) -0.3(3)
N(5) C(1) C(26) C(5) 178.7(2)
C(2) C(1) C(26) O(1) -178.2(2)
C(2) C(1) C(26) C(5) 0.8(3)
C(26) C(1) C(2) C(3) -1.2(3)
C(1) C(2) C(3) C(4) 1.9(3)
C(1) C(2) C(3) C(31) -179.7(2)
C(2) C(3) C(4) C(5) -2.1(3)
C(2) C(3) C(31) C(32) -64.1(3)
C(2) C(3) C(31) C(33) 174.6(2)
C(2) C(3) C(31) C(34) 54.5(3)
C(4) C(3) C(31) C(32) 114.2(2)
C(4) C(3) C(31) C(33) -7.1(3)
C(4) C(3) C(31) C(34) -127.2(2)
C(31) C(3) C(4) C(5) 179.5(2)
C(3) C(4) C(5) N(1) 178.9(2)
C(3) C(4) C(5) C(26) 1.7(3)
N(1) C(5) C(26) O(1) 0.6(3)
N(1) C(5) C(26) C(1) -178.4(2)
C(4) C(5) C(26) O(1) 178.0(2)
C(4) C(5) C(26) C(1) -1.0(3)
N(1) C(6) C(7) C(8) 177.2(2)
N(1) C(6) C(27) O(2) 1.4(3)
N(1) C(6) C(27) C(10) -171.7(2)
C(7) C(6) C(27) O(2) -177.7(2)
C(7) C(6) C(27) C(10) 9.2(3)
C(27) C(6) C(7) C(8) -3.8(3)
C(6) C(7) C(8) C(9) -1.7(3)
C(6) C(7) C(8) C(36) 179.3(2)
C(7) C(8) C(9) C(10) 1.7(3)
C(7) C(8) C(36) C(37) 8.5(4)
C(7) C(8) C(36) C(38) -117.1(4)
C(7) C(8) C(36) C(39) 123.9(3)
C(9) C(8) C(36) C(37) -170.6(3)
C(9) C(8) C(36) C(38) 63.9(4)
C(9) C(8) C(36) C(39) -55.2(3)
C(36) C(8) C(9) C(10) -179.2(2)
C(8) C(9) C(10) N(2) -177.7(2)
C(8) C(9) C(10) C(27) 3.6(3)
N(2) C(10) C(27) O(2) -0.6(3)
N(2) C(10) C(27) C(6) 172.2(2)
C(9) C(10) C(27) O(2) 178.1(2)
C(9) C(10) C(27) C(6) -9.1(3)
N(2) C(11) C(12) C(13) -179.8(2)
N(2) C(11) C(28) O(3) -2.0(3)
N(2) C(11) C(28) C(15) 175.9(2)
C(12) C(11) C(28) O(3) 177.7(2)
C(12) C(11) C(28) C(15) -4.4(3)
C(28) C(11) C(12) C(13) 0.5(3)
C(11) C(12) C(13) C(14) 1.9(3)
C(11) C(12) C(13) C(41) -177.6(2)
C(12) C(13) C(14) C(15) -0.3(3)
C(12) C(13) C(41) C(42) -8.9(4)
C(12) C(13) C(41) C(43) 109.6(3)
C(12) C(13) C(41) C(44) -131.8(3)
C(14) C(13) C(41) C(42) 171.6(3)
C(14) C(13) C(41) C(43) -69.9(3)
C(14) C(13) C(41) C(44) 48.7(4)
C(41) C(13) C(14) C(15) 179.2(2)
C(13) C(14) C(15) N(3) -178.2(2)
C(13) C(14) C(15) C(28) -3.5(3)
N(3) C(15) C(28) O(3) -0.8(3)
N(3) C(15) C(28) C(11) -178.8(2)
C(14) C(15) C(28) O(3) -176.1(2)
C(14) C(15) C(28) C(11) 5.9(3)
N(3) C(16) C(17) C(18) 178.1(2)
N(3) C(16) C(29) O(4) 5.1(3)
N(3) C(16) C(29) C(20) 179.3(2)
C(17) C(16) C(29) O(4) -174.7(2)
C(17) C(16) C(29) C(20) -0.5(3)
C(29) C(16) C(17) C(18) -2.1(3)
C(16) C(17) C(18) C(19) 1.9(3)
C(16) C(17) C(18) C(46) 177.0(2)
C(17) C(18) C(19) C(20) 1.0(3)
C(17) C(18) C(46) C(47) -82.0(3)
C(17) C(18) C(46) C(48) 158.0(3)
C(17) C(18) C(46) C(49) 37.1(3)
C(19) C(18) C(46) C(47) 92.9(3)
C(19) C(18) C(46) C(48) -27.0(4)
C(19) C(18) C(46) C(49) -147.9(2)
C(46) C(18) C(19) C(20) -174.0(2)
C(18) C(19) C(20) N(4) 174.1(2)
C(18) C(19) C(20) C(29) -3.7(4)
N(4) C(20) C(29) O(4) -0.4(3)
N(4) C(20) C(29) C(16) -174.3(2)
C(19) C(20) C(29) O(4) 177.3(2)
C(19) C(20) C(29) C(16) 3.4(3)
N(4) C(21) C(22) C(23) 178.7(2)
N(4) C(21) C(30) O(5) 0.8(3)
N(4) C(21) C(30) C(25) -174.1(2)
C(22) C(21) C(30) O(5) -177.1(2)
C(22) C(21) C(30) C(25) 8.0(3)
C(30) C(21) C(22) C(23) -3.4(3)
C(21) C(22) C(23) C(24) -1.7(3)
C(21) C(22) C(23) C(51) 177.1(2)
C(22) C(23) C(24) C(25) 2.4(3)
C(22) C(23) C(51) C(52) 170.7(2)
C(22) C(23) C(51) C(53) -68.9(3)
C(22) C(23) C(51) C(54) 50.4(3)
C(24) C(23) C(51) C(52) -10.5(3)
C(24) C(23) C(51) C(53) 109.9(2)
C(24) C(23) C(51) C(54) -130.7(2)
C(51) C(23) C(24) C(25) -176.4(2)
C(23) C(24) C(25) N(5) 178.6(2)
C(23) C(24) C(25) C(30) 2.1(3)
N(5) C(25) C(30) O(5) 0.8(3)
N(5) C(25) C(30) C(21) 175.9(2)
C(24) C(25) C(30) O(5) 177.4(2)
C(24) C(25) C(30) C(21) -7.5(3)
C(57) C(56) C(61) C(60) -0.0(5)
C(61) C(56) C(57) C(58) 0.2(4)
C(56) C(57) C(58) C(59) -0.5(6)
C(57) C(58) C(59) C(60) 0.6(6)
C(58) C(59) C(60) C(61) -0.4(5)
C(59) C(60) C(61) C(56) 0.1(4)
C(63) C(62) C(67) C(66) 0.2(6)
C(67) C(62) C(63) C(64) -0.6(6)
C(62) C(63) C(64) C(65) 0.9(7)
C(63) C(64) C(65) C(66) -0.8(7)
C(64) C(65) C(66) C(67) 0.3(7)
C(65) C(66) C(67) C(62) -0.0(7)
